data_2233852
loop_
_publ_author_name
'El-Azab, Adel S.'
'Abdel-Aziz, Alaa A.-M.'
'Ng, Seik Weng'
'Tiekink, Edward R. T.'

_publ_section_title
;
 2-Methyl-3-(2-methylphenyl)-4-oxo-3,4-dihydroquinazolin-8-yl benzoate
;
_journal_coeditor_code HB6635
_journal_issue 3
_journal_name_full 'Acta Crystallographica Section E'
_journal_page_first o732
_journal_page_last o733
_journal_paper_doi 10.1107/S1600536812006253
_journal_volume 68
_journal_year 2012
_chemical_formula_iupac 'C23 H18 N2 O3'
_chemical_formula_moiety 'C23 H18 N2 O3'
_chemical_formula_sum 'C23 H18 N2 O3'
_chemical_formula_weight 370.39
_chemical_name_systematic
;
2-Methyl-3-(2-methylphenyl)-4-oxo-3,4-dihydroquinazolin-8-yl benzoate
;
_space_group_IT_number 14
_symmetry_cell_setting monoclinic
_symmetry_space_group_name_Hall '-P 2ybc'
_symmetry_space_group_name_H-M 'P 1 21/c 1'
_atom_sites_solution_hydrogens geom
_atom_sites_solution_primary direct
_atom_sites_solution_secondary difmap
_audit_creation_method SHELXL-97
_cell_angle_alpha 90.00
_cell_angle_beta 107.489(2)
_cell_angle_gamma 90.00
_cell_formula_units_Z 4
_cell_length_a 20.3847(4)
_cell_length_b 7.43520(10)
_cell_length_c 12.7829(3)
_cell_measurement_reflns_used 4141
_cell_measurement_temperature 100(2)
_cell_measurement_theta_max 76.0369
_cell_measurement_theta_min 3.6223
_cell_volume 1847.87(7)
_computing_cell_refinement 'CrysAlis PRO (Agilent, 2011)'
_computing_data_collection 'CrysAlis PRO (Agilent, 2011)'
_computing_data_reduction 'CrysAlis PRO (Agilent, 2011)'
_computing_molecular_graphics 'ORTEP-3 (Farrugia, 1997) and DIAMOND (Brandenburg, 2006)'
_computing_publication_material 'publCIF (Westrip, 2010)'
_computing_structure_refinement 'SHELXL97 (Sheldrick, 2008)'
_computing_structure_solution 'SHELXS97 (Sheldrick, 2008)'
_diffrn_ambient_temperature 100(2)
_diffrn_detector_area_resol_mean 10.4041
_diffrn_measured_fraction_theta_full 0.976
_diffrn_measured_fraction_theta_max 0.976
_diffrn_measurement_device_type 'Agilent SuperNova Dual diffractometer with an Atlas detector'
_diffrn_measurement_method '\w scan'
_diffrn_radiation_monochromator Mirror
_diffrn_radiation_source 'SuperNova (Cu) X-ray Source'
_diffrn_radiation_type CuK\a
_diffrn_radiation_wavelength 1.5418
_diffrn_reflns_av_R_equivalents 0.0145
_diffrn_reflns_av_sigmaI/netI 0.0184
_diffrn_reflns_limit_h_max 25
_diffrn_reflns_limit_h_min -22
_diffrn_reflns_limit_k_max 6
_diffrn_reflns_limit_k_min -9
_diffrn_reflns_limit_l_max 15
_diffrn_reflns_limit_l_min -15
_diffrn_reflns_number 7377
_diffrn_reflns_theta_full 76.14
_diffrn_reflns_theta_max 76.14
_diffrn_reflns_theta_min 4.55
_diffrn_standards_decay_% 0
_diffrn_standards_interval_count 0
_diffrn_standards_interval_time 0
_diffrn_standards_number 0
_exptl_absorpt_coefficient_mu 0.722
_exptl_absorpt_correction_T_max 1.00000
_exptl_absorpt_correction_T_min 0.46989
_exptl_absorpt_correction_type multi-scan
_exptl_absorpt_process_details '(CrysAlis PRO; Agilent, 2011)'
_exptl_crystal_colour colourless
_exptl_crystal_density_diffrn 1.331
_exptl_crystal_density_method 'not measured'
_exptl_crystal_description prism
_exptl_crystal_F_000 776
_exptl_crystal_size_max 0.30
_exptl_crystal_size_mid 0.10
_exptl_crystal_size_min 0.05
_refine_diff_density_max 0.611
_refine_diff_density_min -0.276
_refine_ls_extinction_method none
_refine_ls_goodness_of_fit_ref 1.053
_refine_ls_hydrogen_treatment constr
_refine_ls_matrix_type full
_refine_ls_number_parameters 255
_refine_ls_number_reflns 3780
_refine_ls_number_restraints 0
_refine_ls_restrained_S_all 1.053
_refine_ls_R_factor_all 0.0535
_refine_ls_R_factor_gt 0.0492
_refine_ls_shift/su_max 0.001
_refine_ls_shift/su_mean 0.000
_refine_ls_structure_factor_coef Fsqd
_refine_ls_weighting_details 'calc w=1/[\s^2^(Fo^2^)+(0.0621P)^2^+1.4481P] where P=(Fo^2^+2Fc^2^)/3'
_refine_ls_weighting_scheme calc
_refine_ls_wR_factor_gt 0.1284
_refine_ls_wR_factor_ref 0.1318
_reflns_number_gt 3432
_reflns_number_total 3780
_reflns_threshold_expression I>2\s(I)
_cod_data_source_file hb6635.cif
_cod_data_source_block I
_cod_original_cell_volume 1847.87(6)
_cod_original_sg_symbol_H-M 'P 21/c'
_cod_database_code 2233852
_cod_database_fobs_code 2233852

loop_
_symmetry_equiv_pos_as_xyz
'x, y, z'
'-x, y+1/2, -z+1/2'
'-x, -y, -z'
'x, -y-1/2, z-1/2'

loop_
_atom_site_type_symbol
_atom_site_label
_atom_site_fract_x
_atom_site_fract_y
_atom_site_fract_z
_atom_site_U_iso_or_equiv
_atom_site_adp_type
_atom_site_calc_flag
_atom_site_refinement_flags
_atom_site_occupancy
_atom_site_symmetry_multiplicity
O O1 0.12153(6) 0.28357(15) 0.64163(9) 0.0228(3) Uani d . 1 1
O O2 0.17292(6) 0.08881(17) 0.55602(10) 0.0287(3) Uani d . 1 1
O O3 0.39006(6) 0.65559(18) 0.84640(10) 0.0284(3) Uani d . 1 1
N N1 0.21618(7) 0.52042(18) 0.60240(11) 0.0197(3) Uani d . 1 1
N N2 0.31826(7) 0.69110(19) 0.67202(11) 0.0209(3) Uani d . 1 1
C C1 0.05574(8) 0.1737(2) 0.46895(13) 0.0220(3) Uani d . 1 1
C C2 -0.00084(9) 0.2669(2) 0.48010(14) 0.0248(4) Uani d . 1 1
H H2 0.0028 0.3330 0.5452 0.030 Uiso calc R 1 1
C C3 -0.06272(9) 0.2636(2) 0.39634(16) 0.0295(4) Uani d . 1 1
H H3 -0.1014 0.3278 0.4038 0.035 Uiso calc R 1 1
C C4 -0.06782(10) 0.1661(2) 0.30169(16) 0.0313(4) Uani d . 1 1
H H4 -0.1101 0.1640 0.2443 0.038 Uiso calc R 1 1
C C5 -0.01162(10) 0.0715(2) 0.29002(15) 0.0301(4) Uani d . 1 1
H H5 -0.0156 0.0047 0.2251 0.036 Uiso calc R 1 1
C C6 0.05038(9) 0.0750(2) 0.37355(14) 0.0258(4) Uani d . 1 1
H H6 0.0890 0.0107 0.3660 0.031 Uiso calc R 1 1
C C7 0.12288(8) 0.1733(2) 0.55681(13) 0.0212(3) Uani d . 1 1
C C8 0.18435(8) 0.3093(2) 0.72251(13) 0.0212(3) Uani d . 1 1
C C9 0.19716(9) 0.2213(2) 0.82114(14) 0.0248(4) Uani d . 1 1
H H9 0.1646 0.1378 0.8323 0.030 Uiso calc R 1 1
C C10 0.25825(9) 0.2546(2) 0.90526(14) 0.0254(4) Uani d . 1 1
H H10 0.2674 0.1922 0.9730 0.030 Uiso calc R 1 1
C C11 0.30502(9) 0.3773(2) 0.89015(13) 0.0225(3) Uani d . 1 1
H H11 0.3466 0.3995 0.9470 0.027 Uiso calc R 1 1
C C12 0.29094(8) 0.4695(2) 0.79007(13) 0.0195(3) Uani d . 1 1
C C13 0.23106(8) 0.4352(2) 0.70379(12) 0.0187(3) Uani d . 1 1
C C14 0.33798(8) 0.6088(2) 0.77586(13) 0.0205(3) Uani d . 1 1
C C15 0.25920(8) 0.6410(2) 0.59004(12) 0.0192(3) Uani d . 1 1
C C16 0.24555(9) 0.7342(2) 0.48214(13) 0.0238(3) Uani d . 1 1
H H16A 0.2042 0.6836 0.4300 0.036 Uiso calc R 1 1
H H16B 0.2849 0.7174 0.4540 0.036 Uiso calc R 1 1
H H16C 0.2387 0.8629 0.4916 0.036 Uiso calc R 1 1
C C17 0.36264(9) 0.8369(2) 0.65716(13) 0.0250(4) Uani d . 1 1
C C18 0.35070(9) 1.0096(2) 0.69125(15) 0.0276(4) Uani d . 1 1
H H18 0.3126 1.0318 0.7177 0.033 Uiso calc R 1 1
C C19 0.39532(9) 1.1478(2) 0.68583(15) 0.0303(4) Uani d . 1 1
H H19 0.3875 1.2663 0.7071 0.036 Uiso calc R 1 1
C C20 0.45170(9) 1.1116(3) 0.64898(14) 0.0290(4) Uani d . 1 1
H H20 0.4829 1.2055 0.6469 0.035 Uiso calc R 1 1
C C21 0.46277(9) 0.9408(2) 0.61541(14) 0.0269(4) Uani d . 1 1
H H21 0.5012 0.9189 0.5898 0.032 Uiso calc R 1 1
C C22 0.41779(9) 0.7985(2) 0.61865(13) 0.0250(4) Uani d . 1 1
C C23 0.43021(10) 0.6146(2) 0.58317(15) 0.0297(4) Uani d . 1 1
H H23A 0.4362 0.5307 0.6444 0.045 Uiso calc R 1 1
H H23B 0.4718 0.6148 0.5599 0.045 Uiso calc R 1 1
H H23C 0.3908 0.5770 0.5218 0.045 Uiso calc R 1 1

loop_
_atom_site_aniso_label
_atom_site_aniso_U_11
_atom_site_aniso_U_22
_atom_site_aniso_U_33
_atom_site_aniso_U_12
_atom_site_aniso_U_13
_atom_site_aniso_U_23
O1 0.0196(5) 0.0213(6) 0.0261(6) -0.0029(4) 0.0049(5) -0.0053(4)
O2 0.0236(6) 0.0286(6) 0.0320(6) 0.0019(5) 0.0052(5) -0.0065(5)
O3 0.0232(6) 0.0370(7) 0.0205(6) -0.0089(5) -0.0003(5) 0.0019(5)
N1 0.0201(6) 0.0176(6) 0.0194(6) 0.0010(5) 0.0031(5) -0.0019(5)
N2 0.0207(7) 0.0233(7) 0.0172(6) -0.0032(5) 0.0034(5) 0.0002(5)
C1 0.0230(8) 0.0166(7) 0.0250(8) -0.0042(6) 0.0053(6) 0.0010(6)
C2 0.0256(8) 0.0181(7) 0.0299(9) -0.0026(6) 0.0070(7) -0.0002(6)
C3 0.0249(9) 0.0220(8) 0.0385(10) 0.0004(7) 0.0049(7) 0.0034(7)
C4 0.0288(9) 0.0246(8) 0.0322(9) -0.0049(7) -0.0033(7) 0.0055(7)
C5 0.0370(10) 0.0244(8) 0.0249(8) -0.0061(7) 0.0031(7) -0.0011(7)
C6 0.0278(8) 0.0218(8) 0.0274(8) -0.0024(7) 0.0075(7) -0.0015(6)
C7 0.0239(8) 0.0154(7) 0.0251(8) -0.0030(6) 0.0083(7) -0.0013(6)
C8 0.0207(8) 0.0183(7) 0.0234(8) -0.0002(6) 0.0046(6) -0.0042(6)
C9 0.0287(9) 0.0187(8) 0.0285(8) -0.0036(6) 0.0110(7) -0.0005(6)
C10 0.0334(9) 0.0211(8) 0.0218(8) 0.0001(7) 0.0084(7) 0.0016(6)
C11 0.0254(8) 0.0219(8) 0.0186(7) 0.0004(6) 0.0043(6) -0.0005(6)
C12 0.0212(7) 0.0180(7) 0.0190(7) 0.0007(6) 0.0058(6) -0.0019(6)
C13 0.0213(7) 0.0164(7) 0.0186(7) 0.0018(6) 0.0060(6) -0.0021(6)
C14 0.0199(7) 0.0230(8) 0.0177(7) 0.0004(6) 0.0043(6) -0.0011(6)
C15 0.0194(7) 0.0188(7) 0.0182(7) 0.0018(6) 0.0036(6) -0.0025(6)
C16 0.0253(8) 0.0233(8) 0.0192(7) -0.0009(6) 0.0012(6) 0.0012(6)
C17 0.0241(8) 0.0292(9) 0.0190(7) -0.0042(7) 0.0023(6) 0.0024(6)
C18 0.0259(8) 0.0253(8) 0.0301(9) -0.0018(7) 0.0062(7) -0.0002(7)
C19 0.0323(9) 0.0246(9) 0.0317(9) -0.0009(7) 0.0061(7) -0.0031(7)
C20 0.0259(8) 0.0296(9) 0.0276(8) -0.0036(7) 0.0018(7) 0.0009(7)
C21 0.0258(8) 0.0282(9) 0.0227(8) -0.0013(7) 0.0013(6) 0.0062(7)
C22 0.0261(8) 0.0251(8) 0.0207(8) 0.0007(7) 0.0027(6) 0.0022(6)
C23 0.0333(9) 0.0270(9) 0.0286(9) -0.0011(7) 0.0090(7) 0.0018(7)

loop_
_atom_type_symbol
_atom_type_description
_atom_type_scat_dispersion_real
_atom_type_scat_dispersion_imag
_atom_type_scat_source
C C 0.0181 0.0091 'International Tables Vol C Tables 4.2.6.8 and 6.1.1.4'
H H 0.0000 0.0000 'International Tables Vol C Tables 4.2.6.8 and 6.1.1.4'
N N 0.0311 0.0180 'International Tables Vol C Tables 4.2.6.8 and 6.1.1.4'
O O 0.0492 0.0322 'International Tables Vol C Tables 4.2.6.8 and 6.1.1.4'

loop_
_geom_angle_atom_site_label_1
_geom_angle_atom_site_label_2
_geom_angle_atom_site_label_3
_geom_angle
C7 O1 C8 115.93(12)
C15 N1 C13 117.52(13)
C15 N2 C14 122.18(14)
C15 N2 C17 122.11(13)
C14 N2 C17 115.68(13)
C2 C1 C6 120.09(15)
C2 C1 C7 121.84(15)
C6 C1 C7 118.07(15)
C3 C2 C1 120.16(16)
C3 C2 H2 119.9
C1 C2 H2 119.9
C4 C3 C2 119.63(17)
C4 C3 H3 120.2
C2 C3 H3 120.2
C3 C4 C5 120.66(16)
C3 C4 H4 119.7
C5 C4 H4 119.7
C6 C5 C4 119.82(17)
C6 C5 H5 120.1
C4 C5 H5 120.1
C5 C6 C1 119.65(17)
C5 C6 H6 120.2
C1 C6 H6 120.2
O2 C7 O1 122.72(15)
O2 C7 C1 125.87(15)
O1 C7 C1 111.41(13)
C9 C8 O1 119.55(15)
C9 C8 C13 121.44(15)
O1 C8 C13 118.85(14)
C8 C9 C10 119.99(15)
C8 C9 H9 120.0
C10 C9 H9 120.0
C11 C10 C9 120.24(15)
C11 C10 H10 119.9
C9 C10 H10 119.9
C10 C11 C12 119.46(15)
C10 C11 H11 120.3
C12 C11 H11 120.3
C13 C12 C11 121.35(15)
C13 C12 C14 118.73(14)
C11 C12 C14 119.88(14)
N1 C13 C12 123.02(14)
N1 C13 C8 119.49(14)
C12 C13 C8 117.48(14)
O3 C14 N2 120.83(15)
O3 C14 C12 124.70(15)
N2 C14 C12 114.47(13)
N1 C15 N2 123.95(14)
N1 C15 C16 119.25(14)
N2 C15 C16 116.80(14)
C15 C16 H16A 109.5
C15 C16 H16B 109.5
H16A C16 H16B 109.5
C15 C16 H16C 109.5
H16A C16 H16C 109.5
H16B C16 H16C 109.5
C22 C17 C18 122.36(16)
C22 C17 N2 119.55(16)
C18 C17 N2 117.88(15)
C19 C18 C17 119.04(17)
C19 C18 H18 120.5
C17 C18 H18 120.5
C18 C19 C20 119.58(17)
C18 C19 H19 120.2
C20 C19 H19 120.2
C21 C20 C19 120.75(17)
C21 C20 H20 119.6
C19 C20 H20 119.6
C20 C21 C22 120.87(17)
C20 C21 H21 119.6
C22 C21 H21 119.6
C17 C22 C21 117.38(16)
C17 C22 C23 121.95(16)
C21 C22 C23 120.66(16)
C22 C23 H23A 109.5
C22 C23 H23B 109.5
H23A C23 H23B 109.5
C22 C23 H23C 109.5
H23A C23 H23C 109.5
H23B C23 H23C 109.5

loop_
_geom_bond_atom_site_label_1
_geom_bond_atom_site_label_2
_geom_bond_distance
O1 C7 1.3661(19)
O1 C8 1.3962(19)
O2 C7 1.201(2)
O3 C14 1.219(2)
N1 C15 1.296(2)
N1 C13 1.392(2)
N2 C15 1.3887(19)
N2 C14 1.406(2)
N2 C17 1.461(2)
C1 C2 1.389(2)
C1 C6 1.399(2)
C1 C7 1.487(2)
C2 C3 1.388(2)
C2 H2 0.9500
C3 C4 1.387(3)
C3 H3 0.9500
C4 C5 1.390(3)
C4 H4 0.9500
C5 C6 1.388(2)
C5 H5 0.9500
C6 H6 0.9500
C8 C9 1.374(2)
C8 C13 1.406(2)
C9 C10 1.401(2)
C9 H9 0.9500
C10 C11 1.375(2)
C10 H10 0.9500
C11 C12 1.403(2)
C11 H11 0.9500
C12 C13 1.401(2)
C12 C14 1.459(2)
C15 C16 1.493(2)
C16 H16A 0.9800
C16 H16B 0.9800
C16 H16C 0.9800
C17 C22 1.386(3)
C17 C18 1.400(3)
C18 C19 1.387(3)
C18 H18 0.9500
C19 C20 1.393(3)
C19 H19 0.9500
C20 C21 1.381(3)
C20 H20 0.9500
C21 C22 1.409(2)
C21 H21 0.9500
C22 C23 1.486(2)
C23 H23A 0.9800
C23 H23B 0.9800
C23 H23C 0.9800

loop_
_geom_hbond_atom_site_label_D
_geom_hbond_atom_site_label_H
_geom_hbond_atom_site_label_A
_geom_hbond_site_symmetry_A
_geom_hbond_distance_DH
_geom_hbond_distance_HA
_geom_hbond_distance_DA
_geom_hbond_angle_DHA
C3 H3 N1 3_566 0.95 2.58 3.521(2) 172
C16 H16c O2 1_565 0.98 2.44 3.298(2) 146
C20 H20 O3 2_656 0.95 2.59 3.225(2) 124
C11 H11 Cg1 4_576 0.95 2.72 3.5519(18) 147

loop_
_geom_torsion_atom_site_label_1
_geom_torsion_atom_site_label_2
_geom_torsion_atom_site_label_3
_geom_torsion_atom_site_label_4
_geom_torsion
C6 C1 C2 C3 -0.5(2)
C7 C1 C2 C3 -179.84(15)
C1 C2 C3 C4 0.3(3)
C2 C3 C4 C5 0.1(3)
C3 C4 C5 C6 -0.3(3)
C4 C5 C6 C1 0.1(3)
C2 C1 C6 C5 0.3(3)
C7 C1 C6 C5 179.68(15)
C8 O1 C7 O2 7.2(2)
C8 O1 C7 C1 -172.79(13)
C2 C1 C7 O2 175.74(16)
C6 C1 C7 O2 -3.6(3)
C2 C1 C7 O1 -4.3(2)
C6 C1 C7 O1 176.36(14)
C7 O1 C8 C9 -103.54(17)
C7 O1 C8 C13 81.03(17)
O1 C8 C9 C10 -176.08(14)
C13 C8 C9 C10 -0.8(3)
C8 C9 C10 C11 1.0(3)
C9 C10 C11 C12 0.3(3)
C10 C11 C12 C13 -1.9(2)
C10 C11 C12 C14 175.82(15)
C15 N1 C13 C12 -2.4(2)
C15 N1 C13 C8 177.21(14)
C11 C12 C13 N1 -178.26(14)
C14 C12 C13 N1 4.0(2)
C11 C12 C13 C8 2.1(2)
C14 C12 C13 C8 -175.64(14)
C9 C8 C13 N1 179.61(15)
O1 C8 C13 N1 -5.0(2)
C9 C8 C13 C12 -0.8(2)
O1 C8 C13 C12 174.56(13)
C15 N2 C14 O3 -179.91(15)
C17 N2 C14 O3 -1.9(2)
C15 N2 C14 C12 -0.8(2)
C17 N2 C14 C12 177.21(14)
C13 C12 C14 O3 176.86(16)
C11 C12 C14 O3 -1.0(3)
C13 C12 C14 N2 -2.2(2)
C11 C12 C14 N2 179.96(14)
C13 N1 C15 N2 -0.9(2)
C13 N1 C15 C16 179.36(14)
C14 N2 C15 N1 2.5(2)
C17 N2 C15 N1 -175.36(15)
C14 N2 C15 C16 -177.75(14)
C17 N2 C15 C16 4.4(2)
C15 N2 C17 C22 -92.04(19)
C14 N2 C17 C22 89.96(18)
C15 N2 C17 C18 93.06(19)
C14 N2 C17 C18 -84.94(19)
C22 C17 C18 C19 0.4(3)
N2 C17 C18 C19 175.12(15)
C17 C18 C19 C20 -1.4(3)
C18 C19 C20 C21 1.5(3)
C19 C20 C21 C22 -0.7(3)
C18 C17 C22 C21 0.5(2)
N2 C17 C22 C21 -174.21(14)
C18 C17 C22 C23 179.70(16)
N2 C17 C22 C23 5.0(2)
C20 C21 C22 C17 -0.3(2)
C20 C21 C22 C23 -179.57(16)

loop_
_cod_related_entry_id
_cod_related_entry_database
_cod_related_entry_code
1 ChemSpider 30657505
